data_2215691
loop_
_publ_author_name
'Johnston, Andrea'
'Florence, Alastair J.'
'Kennedy, Alan R.'

_publ_contact_author_address
;
Solid-State Research Group
Strathclyde Institute of Pharmacy and Biomedical Sciences
The John Arbuthnott Building
University of Strathclyde
27 Taylor Street
Glasgow G4 0NR, UK
;
_publ_contact_author_email alastair.florence@strath.ac.uk
_publ_contact_author_fax 01415522562
_publ_contact_author_name 'Dr Alastair J. Florence'
_publ_contact_author_phone 01415484877
_publ_section_title
;
 Chlorothiazide formic acid solvate (1/2)
;
_journal_coeditor_code WN2197
_journal_date_accepted 2007-09-01
_journal_date_recd_electronic 2007-08-23
_journal_issue 10
_journal_name_full 'Acta Crystallographica Section E'
_journal_page_first o4021
_journal_page_last o4021
_journal_paper_category QO
_journal_paper_doi 10.1107/S1600536807042845
_journal_volume 63
_journal_year 2007
_chemical_formula_iupac 'C7 H6 Cl N3 O4 S2, 2C H2 O2'
_chemical_formula_moiety 'C7 H6 Cl N3 O4 S2, 2(C H2 O2)'
_chemical_formula_sum 'C9 H10 Cl N3 O8 S2'
_chemical_formula_weight 387.77
_chemical_name_common 'chlorothiazide formic acid solvate (1/2)'
_chemical_name_systematic
;
6-chloro-2H-1,2,4-benzothiadiazine-7-sulfonamide 1,1-dioxide
methanoic acid disolvate
;
_space_group_IT_number 14
_symmetry_cell_setting monoclinic
_symmetry_space_group_name_Hall '-P 2ybc'
_symmetry_space_group_name_H-M 'P 1 21/c 1'
_audit_creation_method SHELX-97
_cell_angle_alpha 90.00
_cell_angle_beta 105.580(3)
_cell_angle_gamma 90.00
_cell_formula_units_Z 4
_cell_length_a 8.2985(5)
_cell_length_b 21.5271(14)
_cell_length_c 8.3676(5)
_cell_measurement_reflns_used 2389
_cell_measurement_temperature 123(2)
_cell_measurement_theta_max 27.48
_cell_measurement_theta_min 1.00
_cell_volume 1439.89(16)
_computing_cell_refinement 'DENZO (Otwinowski & Minor, 1997) and COLLECT (Hooft, 1988)'
_computing_data_collection
;
COLLECT (Hooft, 1988) and DENZO (Otwinowski & Minor, 1997)
;
_computing_data_reduction 'DENZO (Otwinowski & Minor, 1997)'
_computing_molecular_graphics 'Platon (Spek, 2003)'
_computing_publication_material 'Platon (Spek, 2003)'
_computing_structure_refinement 'SHELXL97 (Sheldrick, 1997)'
_computing_structure_solution 'SHELXS97 (Sheldrick, 1997)'
_diffrn_ambient_temperature 123(2)
_diffrn_measured_fraction_theta_full 0.931
_diffrn_measured_fraction_theta_max 0.931
_diffrn_measurement_device_type 'Nonius KappaCCD'
_diffrn_measurement_method 'phi and omega scans'
_diffrn_radiation_monochromator graphite
_diffrn_radiation_source 'fine-focus sealed tube'
_diffrn_radiation_type MoK\a
_diffrn_radiation_wavelength 0.71073
_diffrn_reflns_av_R_equivalents 0.079
_diffrn_reflns_av_sigmaI/netI 0.0808
_diffrn_reflns_limit_h_max 10
_diffrn_reflns_limit_h_min -10
_diffrn_reflns_limit_k_max 26
_diffrn_reflns_limit_k_min -26
_diffrn_reflns_limit_l_max 10
_diffrn_reflns_limit_l_min -10
_diffrn_reflns_number 8698
_diffrn_reflns_theta_full 26.00
_diffrn_reflns_theta_max 26.00
_diffrn_reflns_theta_min 1.89
_diffrn_standards_number 0
_exptl_absorpt_coefficient_mu 0.603
_exptl_absorpt_correction_type none
_exptl_crystal_colour colourless
_exptl_crystal_density_diffrn 1.789
_exptl_crystal_density_method 'not measured'
_exptl_crystal_description block
_exptl_crystal_F_000 792
_exptl_crystal_size_max 0.30
_exptl_crystal_size_mid 0.12
_exptl_crystal_size_min 0.10
_refine_diff_density_max 0.491
_refine_diff_density_min -0.527
_refine_ls_extinction_method none
_refine_ls_goodness_of_fit_ref 1.067
_refine_ls_hydrogen_treatment mixed
_refine_ls_matrix_type full
_refine_ls_number_parameters 228
_refine_ls_number_reflns 2650
_refine_ls_number_restraints 0
_refine_ls_restrained_S_all 1.067
_refine_ls_R_factor_all 0.0887
_refine_ls_R_factor_gt 0.0519
_refine_ls_shift/su_max 0.002
_refine_ls_shift/su_mean 0.000
_refine_ls_structure_factor_coef Fsqd
_refine_ls_weighting_details 'calc w=1/[\s^2^(Fo^2^)+(0.0295P)^2^+2.9523P] where P=(Fo^2^+2Fc^2^)/3'
_refine_ls_weighting_scheme calc
_refine_ls_wR_factor_ref 0.1140
_reflns_number_gt 1872
_reflns_number_total 2650
_reflns_threshold_expression I>2\s(I)
_cod_data_source_file wn2197.cif
_cod_data_source_block I
_cod_original_cell_volume 1439.89(15)
_cod_original_sg_symbol_H-M P21/c
_cod_database_code 2215691
_cod_database_fobs_code 2215691

loop_
_symmetry_equiv_pos_as_xyz
'x, y, z'
-x,1/2+y,1/2-z
-x,-y,-z
x,1/2-y,1/2+z

loop_
_atom_site_type_symbol
_atom_site_label
_atom_site_fract_x
_atom_site_fract_y
_atom_site_fract_z
_atom_site_U_iso_or_equiv
_atom_site_adp_type
_atom_site_calc_flag
_atom_site_refinement_flags
_atom_site_occupancy
Cl Cl1 0.58237(12) 0.27340(4) 0.40275(12) 0.0165(3) Uani d . 1
S S1 1.15604(12) 0.13926(4) 0.92688(12) 0.0142(3) Uani d . 1
S S2 0.57857(12) 0.12000(4) 0.43857(12) 0.0132(3) Uani d . 1
O O1 1.2736(3) 0.11880(14) 0.8414(4) 0.0241(7) Uani d . 1
O O2 1.0919(4) 0.09369(13) 1.0152(4) 0.0231(7) Uani d . 1
O O3 0.6350(3) 0.05729(12) 0.4813(3) 0.0160(7) Uani d . 1
O O4 0.4262(3) 0.14023(13) 0.4706(3) 0.0188(7) Uani d . 1
O O5 0.9981(4) 0.00567(13) 1.2892(4) 0.0218(7) Uani d . 1
O O6 1.0024(4) 0.10413(12) 1.3725(4) 0.0227(7) Uani d . 1
O O7 0.7176(4) 0.03970(14) 1.0859(4) 0.0232(7) Uani d . 1
O O8 0.5671(5) 0.04283(17) 0.8172(5) 0.0418(10) Uani d . 1
N N1 1.2463(4) 0.19341(15) 1.0552(4) 0.0154(8) Uani d . 1
N N2 1.1002(4) 0.27635(16) 0.8923(4) 0.0137(7) Uani d . 1
N N3 0.5668(5) 0.13232(18) 0.2500(4) 0.0165(8) Uani d . 1
C C1 1.2150(5) 0.25210(19) 1.0209(5) 0.0142(9) Uani d . 1
H H1 1.2817 0.2810 1.0963 0.017 Uiso calc R 1
C C2 0.9839(5) 0.24083(17) 0.7773(5) 0.0124(9) Uani d . 1
C C3 0.8579(5) 0.27031(17) 0.6553(5) 0.0125(9) Uani d . 1
H H3 0.8550 0.3143 0.6462 0.015 Uiso calc R 1
C C4 0.7382(5) 0.23454(17) 0.5490(5) 0.0113(8) Uani d . 1
C C5 0.7398(5) 0.16901(18) 0.5576(5) 0.0122(8) Uani d . 1
C C6 0.8692(5) 0.14063(18) 0.6763(5) 0.0128(8) Uani d . 1
H H6 0.8744 0.0966 0.6837 0.015 Uiso calc R 1
C C7 0.9906(5) 0.17624(17) 0.7838(5) 0.0126(9) Uani d . 1
C C8 1.0677(5) 0.05427(18) 1.3764(5) 0.0187(10) Uani d . 1
H H8 1.1774 0.0495 1.4475 0.022 Uiso calc R 1
C C9 0.7036(5) 0.03154(18) 0.9384(5) 0.0173(9) Uani d . 1
H H9 0.7983 0.0158 0.9081 0.021 Uiso calc R 1
H H1H 0.898(7) 0.018(3) 1.210(7) 0.058(18) Uiso d . 1
H H2H 0.562(6) 0.036(2) 0.686(7) 0.045(15) Uiso d . 1
H H1N 1.086(6) 0.317(2) 0.887(6) 0.040(15) Uiso d . 1
H H2N 0.470(6) 0.155(2) 0.197(6) 0.032(13) Uiso d . 1
H H3N 0.608(6) 0.108(2) 0.209(6) 0.034(17) Uiso d . 1

loop_
_atom_site_aniso_label
_atom_site_aniso_U_11
_atom_site_aniso_U_22
_atom_site_aniso_U_33
_atom_site_aniso_U_12
_atom_site_aniso_U_13
_atom_site_aniso_U_23
Cl1 0.0158(5) 0.0160(5) 0.0156(5) 0.0048(4) 0.0004(4) 0.0034(4)
S1 0.0124(5) 0.0133(5) 0.0146(6) 0.0017(4) -0.0005(4) 0.0012(4)
S2 0.0125(5) 0.0133(5) 0.0130(5) 0.0001(4) 0.0019(4) -0.0009(4)
O1 0.0166(16) 0.0281(17) 0.0267(18) 0.0082(13) 0.0041(13) -0.0070(14)
O2 0.0241(17) 0.0187(15) 0.0228(17) -0.0064(13) -0.0001(14) 0.0077(13)
O3 0.0177(16) 0.0113(14) 0.0173(15) -0.0035(12) 0.0015(12) 0.0002(11)
O4 0.0122(15) 0.0221(15) 0.0225(17) 0.0012(12) 0.0053(13) -0.0026(12)
O5 0.0236(17) 0.0136(15) 0.0238(18) 0.0023(13) -0.0012(14) -0.0027(13)
O6 0.0251(17) 0.0120(15) 0.0317(19) 0.0034(13) 0.0089(14) 0.0009(13)
O7 0.0238(17) 0.0293(17) 0.0147(17) 0.0054(14) 0.0020(13) -0.0046(13)
O8 0.045(2) 0.048(2) 0.030(2) -0.0025(18) 0.0073(18) 0.0041(17)
N1 0.0148(18) 0.0161(18) 0.0143(18) -0.0032(15) 0.0021(15) 0.0022(14)
N2 0.0159(18) 0.0123(16) 0.0123(18) -0.0028(15) 0.0025(15) 0.0016(14)
N3 0.016(2) 0.020(2) 0.0119(19) 0.0079(16) 0.0007(16) -0.0011(16)
C1 0.015(2) 0.018(2) 0.012(2) 0.0004(17) 0.0061(17) -0.0007(17)
C2 0.012(2) 0.015(2) 0.012(2) -0.0029(16) 0.0063(17) -0.0028(16)
C3 0.014(2) 0.0087(18) 0.015(2) -0.0008(16) 0.0048(17) 0.0007(16)
C4 0.012(2) 0.016(2) 0.008(2) 0.0043(16) 0.0079(16) 0.0038(15)
C5 0.016(2) 0.015(2) 0.007(2) 0.0024(17) 0.0066(17) -0.0019(16)
C6 0.016(2) 0.014(2) 0.009(2) 0.0023(17) 0.0058(16) 0.0007(16)
C7 0.011(2) 0.015(2) 0.012(2) -0.0010(16) 0.0038(17) -0.0002(16)
C8 0.019(2) 0.018(2) 0.019(2) -0.0020(18) 0.0045(19) -0.0012(18)
C9 0.015(2) 0.011(2) 0.024(3) 0.0017(16) 0.0021(19) 0.0002(17)

loop_
_atom_type_symbol
_atom_type_description
_atom_type_scat_dispersion_real
_atom_type_scat_dispersion_imag
_atom_type_scat_source
Cl Cl 0.1484 0.1585 'International Tables Vol C Tables 4.2.6.8 and 6.1.1.4'
S S 0.1246 0.1234 'International Tables Vol C Tables 4.2.6.8 and 6.1.1.4'
O O 0.0106 0.0060 'International Tables Vol C Tables 4.2.6.8 and 6.1.1.4'
N N 0.0061 0.0033 'International Tables Vol C Tables 4.2.6.8 and 6.1.1.4'
C C 0.0033 0.0016 'International Tables Vol C Tables 4.2.6.8 and 6.1.1.4'
H H 0.0000 0.0000 'International Tables Vol C Tables 4.2.6.8 and 6.1.1.4'

loop_
_geom_angle_atom_site_label_1
_geom_angle_atom_site_label_2
_geom_angle_atom_site_label_3
_geom_angle
O2 S1 O1 116.85(19)
O2 S1 N1 108.88(18)
O1 S1 N1 107.28(18)
O2 S1 C7 109.66(18)
O1 S1 C7 108.27(19)
N1 S1 C7 105.26(18)
O4 S2 O3 118.90(18)
O4 S2 N3 108.45(19)
O3 S2 N3 109.52(19)
O4 S2 C5 106.48(17)
O3 S2 C5 105.71(17)
N3 S2 C5 107.16(19)
C8 O5 H1H 109(3)
C9 O8 H2H 122(3)
C1 N1 S1 121.3(3)
C1 N2 C2 123.6(4)
C1 N2 H1N 119(3)
C2 N2 H1N 117(3)
S2 N3 H2N 112(3)
S2 N3 H3N 116(4)
H2N N3 H3N 125(5)
N1 C1 N2 127.7(4)
N1 C1 H1 116.2
N2 C1 H1 116.2
C7 C2 N2 120.5(3)
C7 C2 C3 119.7(3)
N2 C2 C3 119.8(3)
C4 C3 C2 119.0(3)
C4 C3 H3 120.5
C2 C3 H3 120.5
C3 C4 C5 122.0(3)
C3 C4 Cl1 117.2(3)
C5 C4 Cl1 120.8(3)
C6 C5 C4 118.0(3)
C6 C5 S2 117.3(3)
C4 C5 S2 124.6(3)
C7 C6 C5 120.4(4)
C7 C6 H6 119.8
C5 C6 H6 119.8
C6 C7 C2 120.8(3)
C6 C7 S1 119.4(3)
C2 C7 S1 119.8(3)
O6 C8 O5 124.6(4)
O6 C8 H8 117.7
O5 C8 H8 117.7
O7 C9 O8 125.2(4)
O7 C9 H9 117.4
O8 C9 H9 117.4

loop_
_geom_bond_atom_site_label_1
_geom_bond_atom_site_label_2
_geom_bond_distance
Cl1 C4 1.738(4)
S1 O2 1.415(3)
S1 O1 1.425(3)
S1 N1 1.625(3)
S1 C7 1.752(4)
S2 O4 1.429(3)
S2 O3 1.442(3)
S2 N3 1.577(4)
S2 C5 1.783(4)
O5 C8 1.317(5)
O5 H1H 0.95(6)
O6 C8 1.199(5)
O7 C9 1.221(5)
O8 C9 1.324(5)
O8 H2H 1.10(5)
N1 C1 1.306(5)
N2 C1 1.337(5)
N2 C2 1.394(5)
N2 H1N 0.89(5)
N3 H2N 0.95(5)
N3 H3N 0.75(5)
C1 H1 0.9500
C2 C7 1.392(5)
C2 C3 1.402(5)
C3 C4 1.377(5)
C3 H3 0.9500
C4 C5 1.413(5)
C5 C6 1.393(5)
C6 C7 1.387(5)
C6 H6 0.9500
C8 H8 0.9500
C9 H9 0.9500

loop_
_geom_hbond_atom_site_label_D
_geom_hbond_atom_site_label_H
_geom_hbond_atom_site_label_A
_geom_hbond_site_symmetry_A
_geom_hbond_distance_DH
_geom_hbond_distance_HA
_geom_hbond_distance_DA
_geom_hbond_angle_DHA
_geom_hbond_publ_flag
O5 H1H O7 . 0.95(6) 1.64(6) 2.593(5) 175(6) yes
N2 H1N O6 4_554 0.88(4) 1.83(4) 2.690(4) 166(5) yes
O8 H2H O3 . 1.10(6) 2.02(5) 3.027(5) 152(4) yes
N3 H2N N1 1_454 0.94(5) 2.09(5) 3.022(5) 171(4) yes
N3 H3N O7 1_554 0.76(5) 2.13(5) 2.890(5) 178(6) yes

loop_
_geom_torsion_atom_site_label_1
_geom_torsion_atom_site_label_2
_geom_torsion_atom_site_label_3
_geom_torsion_atom_site_label_4
_geom_torsion
O2 S1 N1 C1 -131.6(3)
O1 S1 N1 C1 101.1(4)
C7 S1 N1 C1 -14.1(4)
S1 N1 C1 N2 6.7(6)
C2 N2 C1 N1 5.0(7)
C1 N2 C2 C7 -5.2(6)
C1 N2 C2 C3 174.0(4)
C7 C2 C3 C4 3.0(6)
N2 C2 C3 C4 -176.2(4)
C2 C3 C4 C5 -0.8(6)
C2 C3 C4 Cl1 178.8(3)
C3 C4 C5 C6 -1.2(6)
Cl1 C4 C5 C6 179.3(3)
C3 C4 C5 S2 173.5(3)
Cl1 C4 C5 S2 -6.1(5)
O4 S2 C5 C6 119.6(3)
O3 S2 C5 C6 -7.7(4)
N3 S2 C5 C6 -124.5(3)
O4 S2 C5 C4 -55.1(4)
O3 S2 C5 C4 177.6(3)
N3 S2 C5 C4 60.8(4)
C4 C5 C6 C7 1.0(6)
S2 C5 C6 C7 -174.1(3)
C5 C6 C7 C2 1.2(6)
C5 C6 C7 S1 -177.7(3)
N2 C2 C7 C6 175.9(4)
C3 C2 C7 C6 -3.3(6)
N2 C2 C7 S1 -5.1(6)
C3 C2 C7 S1 175.7(3)
O2 S1 C7 C6 -50.7(4)
O1 S1 C7 C6 77.8(4)
N1 S1 C7 C6 -167.7(3)
O2 S1 C7 C2 130.3(3)
O1 S1 C7 C2 -101.1(4)
N1 S1 C7 C2 13.3(4)

loop_
_cod_related_entry_id
_cod_related_entry_database
_cod_related_entry_code
1 ChemSpider 21123237
